data_7132126
loop_
_publ_author_name
'Powley, Samuel L.'
'Riley, Charlotte'
'Cho, Hwan-Hee'
'Phuoc, Nguyen Le'
'Greenham, N. C.'
'Linnolahti, Mikko'
'Romanov, Alexander S.'

_publ_section_title
;
 Highly phosphorescent Carbene-Metal-Carboranyl complexes of Copper(I) and
 Gold(I)
;
_journal_name_full 'Chemical Communications'
_journal_paper_doi 10.1039/D3CC04091G
_journal_year 2023
_chemical_formula_moiety 'C29 H45 B10 Cu N2 O2'
_chemical_formula_sum 'C29 H45 B10 Cu N2 O2'
_chemical_formula_weight 625.31
_space_group_crystal_system monoclinic
_space_group_IT_number 14
_space_group_name_Hall '-P 2yn'
_space_group_name_H-M_alt 'P 1 21/n 1'
_atom_sites_solution_hydrogens geom
_audit_creation_date 2022-12-21
_audit_creation_method
;
Olex2 1.2
(compiled 2018.05.29 svn.r3508 for OlexSys, GUI svn.r5506)
;
_audit_update_record
;
2023-07-11 deposited with the CCDC.	2023-09-13 downloaded from the CCDC.
;
_cell_angle_alpha 90
_cell_angle_beta 97.260(2)
_cell_angle_gamma 90
_cell_formula_units_Z 4
_cell_length_a 10.9247(2)
_cell_length_b 26.7491(4)
_cell_length_c 11.4847(2)
_cell_measurement_reflns_used 11744
_cell_measurement_temperature 100.00(10)
_cell_measurement_theta_max 28.8290
_cell_measurement_theta_min 3.5580
_cell_volume 3329.22(10)
_computing_cell_refinement 'CrysAlisPro 1.171.41.122a (Rigaku OD, 2021)'
_computing_data_collection 'CrysAlisPro 1.171.41.122a (Rigaku OD, 2021)'
_computing_data_reduction 'CrysAlisPro 1.171.41.122a (Rigaku OD, 2021)'
_computing_molecular_graphics 'Olex2 (Dolomanov et al., 2009)'
_computing_publication_material 'Olex2 (Dolomanov et al., 2009)'
_computing_structure_refinement 'ShelXL (Sheldrick, 2015)'
_computing_structure_solution 'SHELXT 2018/2 (Sheldrick, 2018)'
_diffrn_ambient_environment N~2~
_diffrn_ambient_temperature 100.00(10)
_diffrn_detector 'CCD plate'
_diffrn_detector_area_resol_mean 16.1428
_diffrn_detector_type Eos
_diffrn_measured_fraction_theta_full 0.998
_diffrn_measured_fraction_theta_max 0.875
_diffrn_measurement_details
;
List of Runs (angles in degrees, time in seconds):

  # Type    Start    End  Width  t~exp~   \w     \q     \k     \f   Frames
#--------------------------------------------------------------------------
  1  \w    -91.00 -63.00   1.00   11.00    --  -18.62-178.00-120.00   28
  2  \w    -75.00  -9.00   1.00   11.00    --  -18.62 -37.00   0.00   66
  3  \w    -11.00  20.00   1.00   11.00    --   20.34  77.00 -30.00   31
  4  \w    -47.00  77.00   1.00   11.00    --   20.34   0.00-120.00  124
  5  \w     -4.00  42.00   1.00   11.00    --   20.34  77.00   0.00   46
  6  \w     -7.00  40.00   1.00   11.00    --   20.34  77.00-120.00   47
  7  \w    -11.00  40.00   1.00   11.00    --   20.34  77.00 120.00   51
  8  \w     12.00  42.00   1.00   11.00    --   20.34 -57.00  60.00   30
;
_diffrn_measurement_device 'four-circle diffractometer'
_diffrn_measurement_device_type 'SuperNova, Single source at offset/far, Eos'
_diffrn_measurement_method '\w scans'
_diffrn_orient_matrix_type 'CrysAlisPro convention (1999,Acta A55,543-557)'
_diffrn_orient_matrix_UB_11 0.0253876000
_diffrn_orient_matrix_UB_12 0.0244464000
_diffrn_orient_matrix_UB_13 0.0040326000
_diffrn_orient_matrix_UB_21 -0.0504130000
_diffrn_orient_matrix_UB_22 0.0088433000
_diffrn_orient_matrix_UB_23 -0.0395999000
_diffrn_orient_matrix_UB_31 -0.0331224000
_diffrn_orient_matrix_UB_32 0.0052553000
_diffrn_orient_matrix_UB_33 0.0478602000
_diffrn_radiation_monochromator mirror
_diffrn_radiation_probe x-ray
_diffrn_radiation_type MoK\a
_diffrn_radiation_wavelength 0.71073
_diffrn_reflns_av_R_equivalents 0.0379
_diffrn_reflns_av_unetI/netI 0.0424
_diffrn_reflns_Laue_measured_fraction_full 0.998
_diffrn_reflns_Laue_measured_fraction_max 0.875
_diffrn_reflns_limit_h_max 14
_diffrn_reflns_limit_h_min -13
_diffrn_reflns_limit_k_max 35
_diffrn_reflns_limit_k_min -33
_diffrn_reflns_limit_l_max 14
_diffrn_reflns_limit_l_min -15
_diffrn_reflns_number 27413
_diffrn_reflns_point_group_measured_fraction_full 0.998
_diffrn_reflns_point_group_measured_fraction_max 0.875
_diffrn_reflns_theta_full 25.242
_diffrn_reflns_theta_max 29.091
_diffrn_reflns_theta_min 3.533
_diffrn_source 'micro-focus sealed X-ray tube'
_diffrn_source_type 'SuperNova (Mo) X-ray Source'
_exptl_absorpt_coefficient_mu 0.686
_exptl_absorpt_correction_T_max 1.00000
_exptl_absorpt_correction_T_min 0.89734
_exptl_absorpt_correction_type multi-scan
_exptl_absorpt_process_details
;
CrysAlisPro 1.171.41.122a (Rigaku Oxford Diffraction, 2021)
Empirical absorption correction using spherical harmonics,
implemented in SCALE3 ABSPACK scaling algorithm.
;
_exptl_crystal_colour yellow
_exptl_crystal_colour_primary yellow
_exptl_crystal_density_diffrn 1.248
_exptl_crystal_description block
_exptl_crystal_F_000 1312
_exptl_crystal_preparation Luminescent
_exptl_crystal_size_max 0.39
_exptl_crystal_size_mid 0.31
_exptl_crystal_size_min 0.23
_refine_diff_density_max 0.382
_refine_diff_density_min -0.409
_refine_diff_density_rms 0.062
_refine_ls_extinction_method none
_refine_ls_goodness_of_fit_ref 1.049
_refine_ls_hydrogen_treatment constr
_refine_ls_matrix_type full
_refine_ls_number_parameters 407
_refine_ls_number_reflns 7806
_refine_ls_number_restraints 0
_refine_ls_restrained_S_all 1.049
_refine_ls_R_factor_all 0.0528
_refine_ls_R_factor_gt 0.0390
_refine_ls_shift/su_max 0.002
_refine_ls_shift/su_mean 0.000
_refine_ls_structure_factor_coef Fsqd
_refine_ls_weighting_details 'w=1/[\s^2^(Fo^2^)+(0.0380P)^2^+2.3366P] where P=(Fo^2^+2Fc^2^)/3'
_refine_ls_weighting_scheme calc
_refine_ls_wR_factor_gt 0.0904
_refine_ls_wR_factor_ref 0.0982
_reflns_Friedel_coverage 0.000
_reflns_number_gt 6403
_reflns_number_total 7806
_reflns_threshold_expression 'I > 2\s(I)'
_cod_data_source_file d3cc04091g2.cif
_cod_data_source_block MesDACCuCarbiPr
_cod_database_code 7132126
_shelx_shelxl_version_number 2018/3
_chemical_oxdiff_formula C20H20N2B10Cu1O2
_shelx_space_group_comment
;
The symmetry employed for this shelxl refinement is uniquely defined
by the following loop, which should always be used as a source of
symmetry information in preference to the above space-group names.
They are only intended as comments.
;
_shelx_estimated_absorpt_t_max 0.858
_shelx_estimated_absorpt_t_min 0.776
_diffrn_oxdiff_digest_frames
;
0123de8ab1bcb627e81def561992c3a2b100028f513
;
_reflns_odcompleteness_completeness 99.73
_reflns_odcompleteness_iscentric 1
_reflns_odcompleteness_theta 26.32
_olex2_refinement_description
;
1. Fixed Uiso
 At 1.2 times of:
  All B(H) groups, All C(H) groups
 At 1.5 times of:
  All C(H,H,H) groups
2.a Ternary CH refined with riding coordinates:
 C3(H3)
2.b Aromatic/amide H refined with riding coordinates:
 C14(H14), C26(H26), C16(H16), C23(H23)
2.c Idealised Me refined as rotating group:
 C20(H20A,H20B,H20C), C30(H30A,H30B,H30C), C28(H28A,H28B,H28C), C4(H4A,H4B,
 H4C), C29(H29A,H29B,H29C), C18(H18A,H18B,H18C), C10(H10A,H10B,H10C), C19(H19A,
 H19B,H19C), C11(H11A,H11B,H11C), C5(H5A,H5B,H5C)
2.d Boron cage BH refined with riding coordinates:
 B6(H6), B11(H11), B12(H12), B7(H7), B9(H9), B10(H10), B5(H5), B8(H8), B3(H3A),
  B4(H4)
;
_olex2_submission_special_instructions 'No special instructions were received'
_oxdiff_exptl_absorpt_empirical_details
;
Empirical correction (ABSPACK) includes:
- Absorption correction using spherical harmonics
- Frame scaling
;
_oxdiff_exptl_absorpt_empirical_full_max 1.370
_oxdiff_exptl_absorpt_empirical_full_min 0.800

loop_
_space_group_symop_operation_xyz
'x, y, z'
'-x+1/2, y+1/2, -z+1/2'
'-x, -y, -z'
'x-1/2, -y-1/2, z-1/2'

loop_
_atom_site_label
_atom_site_type_symbol
_atom_site_fract_x
_atom_site_fract_y
_atom_site_fract_z
_atom_site_U_iso_or_equiv
_atom_site_adp_type
_atom_site_occupancy
_atom_site_site_symmetry_order
_atom_site_calc_flag
_atom_site_refinement_flags_posn
_atom_site_refinement_flags_adp
_atom_site_refinement_flags_occupancy
_atom_site_disorder_assembly
_atom_site_disorder_group
Cu1 Cu 0.42696(2) 0.61510(2) 0.58689(2) 0.01533(7) Uani 1 1 d . . . . .
O1 O 0.04804(13) 0.54637(5) 0.74874(12) 0.0241(3) Uani 1 1 d . . . . .
N1 N 0.22785(14) 0.57109(6) 0.68554(13) 0.0159(3) Uani 1 1 d . . . . .
O2 O 0.41745(14) 0.55045(6) 1.00479(12) 0.0287(3) Uani 1 1 d . . . . .
N2 N 0.40906(14) 0.57644(6) 0.81520(13) 0.0161(3) Uani 1 1 d . . . . .
C6 C 0.34830(17) 0.58464(7) 0.70664(16) 0.0161(4) Uani 1 1 d . . . . .
C13 C 0.55634(18) 0.63996(8) 0.89814(15) 0.0186(4) Uani 1 1 d . . . . .
C21 C 0.16614(16) 0.58358(7) 0.56908(16) 0.0162(4) Uani 1 1 d . . . . .
C17 C 0.62923(18) 0.56580(7) 0.80148(16) 0.0176(4) Uani 1 1 d . . . . .
C12 C 0.53554(17) 0.59479(7) 0.83868(16) 0.0166(4) Uani 1 1 d . . . . .
C7 C 0.15852(18) 0.54973(7) 0.76960(17) 0.0186(4) Uani 1 1 d . . . . .
C22 C 0.13034(17) 0.63294(7) 0.54548(17) 0.0186(4) Uani 1 1 d . . . . .
C27 C 0.15177(16) 0.54608(7) 0.48427(16) 0.0167(4) Uani 1 1 d . . . . .
C20 C 0.60305(19) 0.51687(8) 0.73859(17) 0.0220(4) Uani 1 1 d . . . . .
H20A H 0.560111 0.494452 0.787401 0.033 Uiso 1 1 calc GR . . . .
H20B H 0.680929 0.501494 0.723499 0.033 Uiso 1 1 calc GR . . . .
H20C H 0.551052 0.522803 0.663904 0.033 Uiso 1 1 calc GR . . . .
C14 C 0.67789(19) 0.65656(8) 0.91980(16) 0.0207(4) Uani 1 1 d . . . . .
H14 H 0.695185 0.687016 0.961168 0.025 Uiso 1 1 calc R . . . .
C1 C 0.51546(17) 0.64364(7) 0.46893(16) 0.0158(4) Uani 1 1 d . . . . .
C24 C 0.07482(17) 0.60915(7) 0.34123(17) 0.0184(4) Uani 1 1 d . . . . .
C26 C 0.10535(17) 0.55997(7) 0.37009(17) 0.0187(4) Uani 1 1 d . . . . .
H26 H 0.094384 0.535109 0.310602 0.022 Uiso 1 1 calc R . . . .
C8 C 0.23270(18) 0.52947(7) 0.87992(17) 0.0194(4) Uani 1 1 d . . . . .
C16 C 0.74923(18) 0.58468(7) 0.82369(16) 0.0186(4) Uani 1 1 d . . . . .
H16 H 0.815123 0.566252 0.797939 0.022 Uiso 1 1 calc R . . . .
C2 C 0.60964(17) 0.69239(7) 0.50595(16) 0.0167(4) Uani 1 1 d . . . . .
C3 C 0.61163(18) 0.71072(8) 0.63392(17) 0.0214(4) Uani 1 1 d . . . . .
H3 H 0.618202 0.680247 0.684780 0.026 Uiso 1 1 calc R . . . .
C30 C 0.1857(2) 0.49254(7) 0.51282(18) 0.0236(4) Uani 1 1 d . . . . .
H30A H 0.275158 0.489912 0.534272 0.035 Uiso 1 1 calc GR . . . .
H30B H 0.160271 0.471533 0.444093 0.035 Uiso 1 1 calc GR . . . .
H30C H 0.143683 0.481316 0.578674 0.035 Uiso 1 1 calc GR . . . .
C28 C 0.1385(2) 0.67229(8) 0.64010(19) 0.0265(5) Uani 1 1 d . . . . .
H28A H 0.091945 0.661286 0.703040 0.040 Uiso 1 1 calc GR . . . .
H28B H 0.103694 0.703715 0.606839 0.040 Uiso 1 1 calc GR . . . .
H28C H 0.225082 0.677435 0.671932 0.040 Uiso 1 1 calc GR . . . .
C4 C 0.4946(2) 0.73799(8) 0.65709(18) 0.0264(5) Uani 1 1 d . . . . .
H4A H 0.485662 0.768691 0.610235 0.040 Uiso 1 1 calc GR . . . .
H4B H 0.500053 0.746448 0.740607 0.040 Uiso 1 1 calc GR . . . .
H4C H 0.422999 0.716359 0.635328 0.040 Uiso 1 1 calc GR . . . .
C29 C 0.0314(2) 0.62370(8) 0.21572(18) 0.0245(4) Uani 1 1 d . . . . .
H29A H 0.095598 0.643420 0.184651 0.037 Uiso 1 1 calc GR . . . .
H29B H -0.044141 0.643656 0.212904 0.037 Uiso 1 1 calc GR . . . .
H29C H 0.014613 0.593476 0.168163 0.037 Uiso 1 1 calc GR . . . .
C9 C 0.35892(18) 0.55276(7) 0.90963(17) 0.0192(4) Uani 1 1 d . . . . .
C15 C 0.77486(18) 0.62958(8) 0.88228(17) 0.0205(4) Uani 1 1 d . . . . .
C18 C 0.45203(19) 0.67020(8) 0.93682(18) 0.0238(4) Uani 1 1 d . . . . .
H18A H 0.388162 0.675318 0.869915 0.036 Uiso 1 1 calc GR . . . .
H18B H 0.483484 0.702679 0.966610 0.036 Uiso 1 1 calc GR . . . .
H18C H 0.416702 0.652226 0.999040 0.036 Uiso 1 1 calc GR . . . .
C23 C 0.08551(18) 0.64496(8) 0.42973(17) 0.0209(4) Uani 1 1 d . . . . .
H23 H 0.061696 0.678439 0.410886 0.025 Uiso 1 1 calc R . . . .
C10 C 0.2577(2) 0.47364(8) 0.8557(2) 0.0314(5) Uani 1 1 d . . . . .
H10A H 0.179009 0.456168 0.835467 0.047 Uiso 1 1 calc GR . . . .
H10B H 0.302838 0.458457 0.926084 0.047 Uiso 1 1 calc GR . . . .
H10C H 0.306927 0.470981 0.790372 0.047 Uiso 1 1 calc GR . . . .
C19 C 0.90510(19) 0.64961(9) 0.90227(19) 0.0271(5) Uani 1 1 d . . . . .
H19A H 0.908874 0.681660 0.861545 0.041 Uiso 1 1 calc GR . . . .
H19B H 0.961125 0.625727 0.871680 0.041 Uiso 1 1 calc GR . . . .
H19C H 0.929802 0.654428 0.986552 0.041 Uiso 1 1 calc GR . . . .
C11 C 0.1593(2) 0.53529(10) 0.98435(19) 0.0336(5) Uani 1 1 d . . . . .
H11A H 0.150436 0.570877 1.001759 0.050 Uiso 1 1 calc GR . . . .
H11B H 0.203118 0.518434 1.053108 0.050 Uiso 1 1 calc GR . . . .
H11C H 0.077438 0.520281 0.964965 0.050 Uiso 1 1 calc GR . . . .
B6 B 0.4783(2) 0.70131(8) 0.40814(19) 0.0176(4) Uani 1 1 d . . . . .
H6 H 0.396288 0.723388 0.427805 0.021 Uiso 1 1 calc R . . . .
B11 B 0.6211(2) 0.73044(9) 0.3886(2) 0.0199(5) Uani 1 1 d . . . . .
H11 H 0.633531 0.771948 0.395346 0.024 Uiso 1 1 calc R . . . .
B12 B 0.6928(2) 0.69317(9) 0.2871(2) 0.0216(5) Uani 1 1 d . . . . .
H12 H 0.752578 0.709994 0.225081 0.026 Uiso 1 1 calc R . . . .
B7 B 0.7422(2) 0.68851(9) 0.4397(2) 0.0208(5) Uani 1 1 d . . . . .
H7 H 0.834856 0.702360 0.479404 0.025 Uiso 1 1 calc R . . . .
C5 C 0.7245(2) 0.74277(10) 0.6737(2) 0.0356(6) Uani 1 1 d . . . . .
H5A H 0.799511 0.723196 0.668867 0.053 Uiso 1 1 calc GR . . . .
H5B H 0.722149 0.753552 0.754904 0.053 Uiso 1 1 calc GR . . . .
H5C H 0.724391 0.772185 0.622776 0.053 Uiso 1 1 calc GR . . . .
B9 B 0.5942(2) 0.64152(9) 0.2458(2) 0.0208(5) Uani 1 1 d . . . . .
H9 H 0.589217 0.624184 0.156522 0.025 Uiso 1 1 calc R . . . .
B10 B 0.5295(2) 0.70145(9) 0.26785(19) 0.0201(5) Uani 1 1 d . . . . .
H10 H 0.481575 0.723888 0.193259 0.024 Uiso 1 1 calc R . . . .
B5 B 0.4622(2) 0.64683(9) 0.32126(18) 0.0184(4) Uani 1 1 d . . . . .
H5 H 0.369476 0.632755 0.282264 0.022 Uiso 1 1 calc R . . . .
B8 B 0.7257(2) 0.63348(9) 0.3536(2) 0.0199(4) Uani 1 1 d . . . . .
H8 H 0.807328 0.610669 0.335950 0.024 Uiso 1 1 calc R . . . .
B3 B 0.6733(2) 0.63451(8) 0.49322(19) 0.0171(4) Uani 1 1 d . . . . .
H3A H 0.719807 0.612640 0.569458 0.021 Uiso 1 1 calc R . . . .
B4 B 0.5824(2) 0.60558(8) 0.37423(19) 0.0176(4) Uani 1 1 d . . . . .
H4 H 0.568890 0.564080 0.370546 0.021 Uiso 1 1 calc R . . . .

loop_
_atom_site_aniso_label
_atom_site_aniso_U_11
_atom_site_aniso_U_22
_atom_site_aniso_U_33
_atom_site_aniso_U_23
_atom_site_aniso_U_13
_atom_site_aniso_U_12
Cu1 0.01338(12) 0.01829(13) 0.01468(12) 0.00156(9) 0.00321(8) -0.00228(9)
O1 0.0161(7) 0.0298(8) 0.0277(8) -0.0003(6) 0.0069(6) -0.0037(6)
N1 0.0127(7) 0.0190(8) 0.0167(8) 0.0003(6) 0.0042(6) -0.0014(6)
O2 0.0282(8) 0.0397(9) 0.0181(7) 0.0060(6) 0.0025(6) -0.0069(7)
N2 0.0138(8) 0.0206(8) 0.0145(7) 0.0017(6) 0.0035(6) -0.0024(6)
C6 0.0141(9) 0.0158(9) 0.0189(9) -0.0016(7) 0.0035(7) 0.0008(7)
C13 0.0200(10) 0.0230(10) 0.0125(9) 0.0028(7) 0.0015(7) -0.0004(8)
C21 0.0092(8) 0.0225(10) 0.0174(9) 0.0011(7) 0.0028(7) -0.0020(7)
C17 0.0188(9) 0.0218(10) 0.0121(8) 0.0036(7) 0.0015(7) -0.0007(8)
C12 0.0126(9) 0.0236(10) 0.0137(8) 0.0033(7) 0.0016(7) -0.0022(7)
C7 0.0174(10) 0.0180(10) 0.0214(9) -0.0024(8) 0.0073(8) -0.0024(8)
C22 0.0139(9) 0.0198(10) 0.0228(10) -0.0017(8) 0.0048(7) -0.0001(7)
C27 0.0109(9) 0.0181(9) 0.0216(9) 0.0000(7) 0.0038(7) -0.0003(7)
C20 0.0189(10) 0.0250(11) 0.0225(10) -0.0021(8) 0.0045(8) 0.0001(8)
C14 0.0231(10) 0.0214(10) 0.0165(9) -0.0009(8) -0.0016(8) -0.0037(8)
C1 0.0135(9) 0.0167(9) 0.0171(9) 0.0009(7) 0.0019(7) -0.0022(7)
C24 0.0113(9) 0.0230(10) 0.0213(9) 0.0029(8) 0.0033(7) 0.0000(7)
C26 0.0139(9) 0.0222(10) 0.0202(9) -0.0018(8) 0.0027(7) -0.0009(8)
C8 0.0183(10) 0.0207(10) 0.0204(10) 0.0028(8) 0.0075(8) -0.0023(8)
C16 0.0161(9) 0.0239(10) 0.0156(9) 0.0041(8) 0.0016(7) 0.0008(8)
C2 0.0127(9) 0.0175(9) 0.0195(9) 0.0021(7) 0.0005(7) -0.0011(7)
C3 0.0212(10) 0.0223(10) 0.0200(10) -0.0011(8) 0.0000(8) -0.0020(8)
C30 0.0267(11) 0.0198(10) 0.0236(10) -0.0007(8) 0.0013(8) 0.0013(8)
C28 0.0297(12) 0.0210(11) 0.0285(11) -0.0050(9) 0.0035(9) 0.0028(9)
C4 0.0288(11) 0.0291(12) 0.0219(10) -0.0069(9) 0.0049(8) -0.0008(9)
C29 0.0236(11) 0.0274(11) 0.0228(10) 0.0057(8) 0.0043(8) 0.0014(9)
C9 0.0200(10) 0.0203(10) 0.0183(9) 0.0018(8) 0.0060(8) -0.0015(8)
C15 0.0176(10) 0.0269(11) 0.0161(9) 0.0056(8) -0.0018(7) -0.0038(8)
C18 0.0233(11) 0.0264(11) 0.0213(10) -0.0025(8) 0.0018(8) 0.0023(9)
C23 0.0177(10) 0.0187(10) 0.0270(10) 0.0031(8) 0.0052(8) 0.0022(8)
C10 0.0344(13) 0.0224(11) 0.0359(12) 0.0035(9) -0.0016(10) -0.0033(10)
C19 0.0179(10) 0.0318(12) 0.0301(11) 0.0014(9) -0.0030(8) -0.0047(9)
C11 0.0249(12) 0.0547(16) 0.0233(11) 0.0069(10) 0.0113(9) -0.0011(11)
B6 0.0140(10) 0.0210(11) 0.0177(10) 0.0038(8) 0.0022(8) 0.0015(8)
B11 0.0176(11) 0.0180(11) 0.0247(11) 0.0048(9) 0.0045(9) 0.0002(9)
B12 0.0198(11) 0.0225(12) 0.0240(11) 0.0066(9) 0.0083(9) 0.0019(9)
B7 0.0149(10) 0.0194(11) 0.0289(12) 0.0049(9) 0.0057(9) 0.0001(9)
C5 0.0309(13) 0.0418(14) 0.0327(12) -0.0104(11) -0.0013(10) -0.0115(11)
B9 0.0214(11) 0.0240(12) 0.0180(11) 0.0043(9) 0.0061(9) 0.0028(9)
B10 0.0186(11) 0.0238(12) 0.0183(10) 0.0044(9) 0.0032(8) 0.0028(9)
B5 0.0165(10) 0.0233(11) 0.0154(10) 0.0018(8) 0.0014(8) 0.0004(9)
B8 0.0158(10) 0.0214(11) 0.0233(11) 0.0042(9) 0.0055(9) 0.0023(9)
B3 0.0143(10) 0.0167(10) 0.0202(11) 0.0035(8) 0.0014(8) 0.0005(8)
B4 0.0165(10) 0.0188(11) 0.0178(10) 0.0012(8) 0.0029(8) -0.0001(8)

loop_
_atom_type_symbol
_atom_type_description
_atom_type_scat_dispersion_real
_atom_type_scat_dispersion_imag
_atom_type_scat_source
C C 0.0033 0.0016 'International Tables Vol C Tables 4.2.6.8 and 6.1.1.4'
H H 0.0000 0.0000 'International Tables Vol C Tables 4.2.6.8 and 6.1.1.4'
B B 0.0013 0.0007 'International Tables Vol C Tables 4.2.6.8 and 6.1.1.4'
Cu Cu 0.3201 1.2651 'International Tables Vol C Tables 4.2.6.8 and 6.1.1.4'
N N 0.0061 0.0033 'International Tables Vol C Tables 4.2.6.8 and 6.1.1.4'
O O 0.0106 0.0060 'International Tables Vol C Tables 4.2.6.8 and 6.1.1.4'

loop_
_geom_angle_atom_site_label_1
_geom_angle_atom_site_label_2
_geom_angle_atom_site_label_3
_geom_angle
_geom_angle_site_symmetry_1
_geom_angle_site_symmetry_3
_geom_angle_publ_flag
C6 Cu1 C1 176.51(8) . . ?
C6 N1 C21 115.34(15) . . ?
C6 N1 C7 125.07(16) . . ?
C7 N1 C21 119.42(15) . . ?
C6 N2 C12 117.28(15) . . ?
C6 N2 C9 125.60(16) . . ?
C9 N2 C12 117.09(15) . . ?
N1 C6 Cu1 120.24(13) . . ?
N2 C6 Cu1 121.54(13) . . ?
N2 C6 N1 118.21(16) . . ?
C12 C13 C14 117.20(18) . . ?
C12 C13 C18 121.79(18) . . ?
C14 C13 C18 121.00(18) . . ?
C22 C21 N1 118.77(17) . . ?
C27 C21 N1 118.31(17) . . ?
C27 C21 C22 122.82(17) . . ?
C12 C17 C20 121.93(17) . . ?
C12 C17 C16 116.81(18) . . ?
C16 C17 C20 121.25(18) . . ?
C13 C12 N2 118.34(17) . . ?
C13 C12 C17 123.55(18) . . ?
C17 C12 N2 118.11(17) . . ?
O1 C7 N1 120.15(18) . . ?
O1 C7 C8 123.81(17) . . ?
N1 C7 C8 115.94(16) . . ?
C21 C22 C28 122.11(18) . . ?
C21 C22 C23 117.36(18) . . ?
C23 C22 C28 120.52(18) . . ?
C21 C27 C26 117.44(18) . . ?
C21 C27 C30 122.01(17) . . ?
C26 C27 C30 120.56(17) . . ?
C13 C14 C15 121.63(19) . . ?
C2 C1 Cu1 118.46(12) . . ?
C2 C1 B6 60.84(12) . . ?
C2 C1 B5 109.26(14) . . ?
C2 C1 B3 60.20(12) . . ?
C2 C1 B4 108.88(14) . . ?
B6 C1 Cu1 121.95(12) . . ?
B6 C1 B5 61.55(12) . . ?
B6 C1 B3 111.79(14) . . ?
B5 C1 Cu1 125.21(13) . . ?
B5 C1 B3 111.79(14) . . ?
B3 C1 Cu1 114.27(12) . . ?
B4 C1 Cu1 120.23(13) . . ?
B4 C1 B6 111.81(14) . . ?
B4 C1 B5 61.61(12) . . ?
B4 C1 B3 61.52(12) . . ?
C26 C24 C29 120.63(18) . . ?
C26 C24 C23 118.89(18) . . ?
C23 C24 C29 120.49(18) . . ?
C24 C26 C27 121.67(18) . . ?
C7 C8 C10 106.41(16) . . ?
C7 C8 C11 109.91(17) . . ?
C9 C8 C7 114.67(16) . . ?
C9 C8 C10 105.15(16) . . ?
C9 C8 C11 109.51(17) . . ?
C11 C8 C10 111.07(18) . . ?
C15 C16 C17 121.89(18) . . ?
C1 C2 B6 60.68(12) . . ?
C1 C2 B11 111.49(14) . . ?
C1 C2 B7 111.29(15) . . ?
C1 C2 B3 61.27(12) . . ?
C3 C2 C1 114.87(15) . . ?
C3 C2 B6 119.09(15) . . ?
C3 C2 B11 124.59(16) . . ?
C3 C2 B7 121.84(16) . . ?
C3 C2 B3 114.26(15) . . ?
B11 C2 B6 62.64(12) . . ?
B11 C2 B7 62.44(12) . . ?
B11 C2 B3 113.66(15) . . ?
B7 C2 B6 113.41(15) . . ?
B3 C2 B6 112.55(15) . . ?
B3 C2 B7 62.23(12) . . ?
C4 C3 C2 113.97(16) . . ?
C5 C3 C2 112.13(17) . . ?
C5 C3 C4 110.06(18) . . ?
O2 C9 N2 120.41(18) . . ?
O2 C9 C8 123.49(17) . . ?
N2 C9 C8 116.04(16) . . ?
C14 C15 C19 120.49(19) . . ?
C16 C15 C14 118.89(18) . . ?
C16 C15 C19 120.60(19) . . ?
C24 C23 C22 121.66(18) . . ?
C1 B6 C2 58.48(11) . . ?
C1 B6 B11 106.14(15) . . ?
C1 B6 B10 106.61(15) . . ?
C1 B6 B5 59.33(12) . . ?
C2 B6 B11 58.20(12) . . ?
C2 B6 B10 105.14(15) . . ?
C2 B6 B5 105.66(15) . . ?
B10 B6 B11 60.21(13) . . ?
B5 B6 B11 108.47(16) . . ?
B5 B6 B10 60.47(13) . . ?
C2 B11 B6 59.16(12) . . ?
C2 B11 B12 105.31(15) . . ?
C2 B11 B7 59.23(12) . . ?
C2 B11 B10 105.38(15) . . ?
B6 B11 B12 107.49(16) . . ?
B7 B11 B6 108.01(16) . . ?
B7 B11 B12 59.58(13) . . ?
B7 B11 B10 107.67(16) . . ?
B10 B11 B6 59.57(12) . . ?
B10 B11 B12 59.95(13) . . ?
B7 B12 B11 59.88(13) . . ?
B7 B12 B9 107.92(15) . . ?
B7 B12 B10 107.83(15) . . ?
B7 B12 B8 59.65(13) . . ?
B9 B12 B11 107.86(15) . . ?
B9 B12 B10 60.07(13) . . ?
B9 B12 B8 60.15(13) . . ?
B10 B12 B11 59.85(13) . . ?
B10 B12 B8 107.94(16) . . ?
B8 B12 B11 107.51(15) . . ?
C2 B7 B11 58.34(12) . . ?
C2 B7 B12 105.37(15) . . ?
C2 B7 B8 105.39(15) . . ?
C2 B7 B3 58.59(12) . . ?
B12 B7 B11 60.54(13) . . ?
B12 B7 B3 108.11(16) . . ?
B8 B7 B11 108.78(16) . . ?
B8 B7 B12 60.61(13) . . ?
B8 B7 B3 59.92(13) . . ?
B3 B7 B11 107.33(15) . . ?
B12 B9 B10 60.10(13) . . ?
B12 B9 B5 107.96(16) . . ?
B12 B9 B8 60.14(13) . . ?
B12 B9 B4 107.65(16) . . ?
B10 B9 B8 107.96(16) . . ?
B5 B9 B10 59.90(13) . . ?
B5 B9 B8 107.56(15) . . ?
B4 B9 B10 107.22(15) . . ?
B4 B9 B5 59.39(12) . . ?
B4 B9 B8 59.78(12) . . ?
B6 B10 B11 60.22(12) . . ?
B6 B10 B12 108.21(16) . . ?
B6 B10 B9 107.69(15) . . ?
B6 B10 B5 59.53(12) . . ?
B11 B10 B12 60.20(13) . . ?
B11 B10 B9 107.94(16) . . ?
B9 B10 B12 59.83(13) . . ?
B5 B10 B11 107.74(15) . . ?
B5 B10 B12 107.78(16) . . ?
B5 B10 B9 59.95(13) . . ?
C1 B5 B6 59.13(12) . . ?
C1 B5 B9 106.38(15) . . ?
C1 B5 B10 106.09(15) . . ?
C1 B5 B4 59.05(12) . . ?
B6 B5 B9 108.22(16) . . ?
B6 B5 B10 60.00(12) . . ?
B6 B5 B4 107.78(15) . . ?
B10 B5 B9 60.15(13) . . ?
B4 B5 B9 60.30(12) . . ?
B4 B5 B10 108.13(16) . . ?
B12 B8 B9 59.71(13) . . ?
B7 B8 B12 59.74(13) . . ?
B7 B8 B9 107.64(16) . . ?
B7 B8 B3 60.16(13) . . ?
B7 B8 B4 107.68(15) . . ?
B3 B8 B12 107.61(16) . . ?
B3 B8 B9 107.61(15) . . ?
B3 B8 B4 59.63(12) . . ?
B4 B8 B12 107.41(16) . . ?
B4 B8 B9 59.91(12) . . ?
C1 B3 B7 106.67(15) . . ?
C1 B3 B8 106.62(15) . . ?
C1 B3 B4 58.95(12) . . ?
C2 B3 C1 58.54(11) . . ?
C2 B3 B7 59.18(12) . . ?
C2 B3 B8 105.84(15) . . ?
C2 B3 B4 105.54(15) . . ?
B8 B3 B7 59.92(13) . . ?
B4 B3 B7 108.09(15) . . ?
B4 B3 B8 60.39(13) . . ?
C1 B4 B9 106.62(15) . . ?
C1 B4 B5 59.34(12) . . ?
C1 B4 B8 106.74(15) . . ?
C1 B4 B3 59.53(12) . . ?
B5 B4 B9 60.32(12) . . ?
B5 B4 B8 108.74(16) . . ?
B5 B4 B3 108.35(16) . . ?
B8 B4 B9 60.32(13) . . ?
B3 B4 B9 108.21(16) . . ?
B3 B4 B8 59.98(13) . . ?

loop_
_geom_bond_atom_site_label_1
_geom_bond_atom_site_label_2
_geom_bond_distance
_geom_bond_site_symmetry_2
_geom_bond_publ_flag
Cu1 C6 1.8954(18) . ?
Cu1 C1 1.9194(18) . ?
O1 C7 1.204(2) . ?
N1 C6 1.357(2) . ?
N1 C21 1.458(2) . ?
N1 C7 1.420(2) . ?
O2 C9 1.196(2) . ?
N2 C6 1.354(2) . ?
N2 C12 1.459(2) . ?
N2 C9 1.424(2) . ?
C13 C12 1.392(3) . ?
C13 C14 1.392(3) . ?
C13 C18 1.509(3) . ?
C21 C22 1.394(3) . ?
C21 C27 1.393(3) . ?
C17 C12 1.394(3) . ?
C17 C20 1.505(3) . ?
C17 C16 1.398(3) . ?
C7 C8 1.515(3) . ?
C22 C28 1.507(3) . ?
C22 C23 1.395(3) . ?
C27 C26 1.395(3) . ?
C27 C30 1.505(3) . ?
C14 C15 1.394(3) . ?
C1 C2 1.682(3) . ?
C1 B6 1.720(3) . ?
C1 B5 1.724(3) . ?
C1 B3 1.729(3) . ?
C1 B4 1.719(3) . ?
C24 C26 1.387(3) . ?
C24 C29 1.510(3) . ?
C24 C23 1.391(3) . ?
C8 C9 1.512(3) . ?
C8 C10 1.550(3) . ?
C8 C11 1.533(3) . ?
C16 C15 1.388(3) . ?
C2 C3 1.547(3) . ?
C2 B6 1.723(3) . ?
C2 B11 1.706(3) . ?
C2 B7 1.722(3) . ?
C2 B3 1.711(3) . ?
C3 C4 1.524(3) . ?
C3 C5 1.524(3) . ?
C15 C19 1.510(3) . ?
B6 B11 1.782(3) . ?
B6 B10 1.771(3) . ?
B6 B5 1.762(3) . ?
B11 B12 1.788(3) . ?
B11 B7 1.777(3) . ?
B11 B10 1.782(3) . ?
B12 B7 1.771(3) . ?
B12 B9 1.779(3) . ?
B12 B10 1.784(3) . ?
B12 B8 1.787(3) . ?
B7 B8 1.770(3) . ?
B7 B3 1.774(3) . ?
B9 B10 1.783(3) . ?
B9 B5 1.780(3) . ?
B9 B8 1.787(3) . ?
B9 B4 1.779(3) . ?
B10 B5 1.779(3) . ?
B5 B4 1.763(3) . ?
B8 B3 1.770(3) . ?
B8 B4 1.777(3) . ?
B3 B4 1.764(3) . ?
